data_4023007
loop_
_publ_author_name
'Joe B. Gilroy'
'Steve D. J. McKinnon'
'Pierre Kennepohl'
'Mark S. Zsombor'
'Michael J. Ferguson'
'Laurence K. Thompson'
'Robin G. Hicks'

_publ_section_title
;
 Probing Electronic Communication in Stable Benzene-Bridged
 Verdazyl Diradicals
;
_journal_name_full 'Journal of Organic Chemistry'
_journal_page_first 8062
_journal_page_last 8069
_journal_paper_doi 10.1021/jo7014449
_journal_volume 72
_journal_year 2007
_chemical_formula_moiety 'C22 H32 N8 O2'
_chemical_formula_sum 'C22 H32 N8 O2'
_chemical_formula_weight 440.56
_chemical_name_systematic
;
 ?
;
_space_group_IT_number 15
_symmetry_cell_setting monoclinic
_symmetry_space_group_name_Hall '-C 2yc'
_symmetry_space_group_name_H-M 'C 1 2/c 1'
_atom_sites_solution_hydrogens geom
_atom_sites_solution_primary direct
_atom_sites_solution_secondary difmap
_audit_creation_method SHELXL-97
_cell_angle_alpha 90.00
_cell_angle_beta 112.993(3)
_cell_angle_gamma 90.00
_cell_formula_units_Z 4
_cell_length_a 26.760(6)
_cell_length_b 5.9051(12)
_cell_length_c 16.435(3)
_cell_measurement_reflns_used 2271
_cell_measurement_temperature 193(2)
_cell_measurement_theta_max 25.89
_cell_measurement_theta_min 2.55
_cell_volume 2390.7(8)
_computing_cell_refinement 'Bruker SAINT (Bruker, 1997)'
_computing_data_collection 'Bruker SMART (Bruker, 1997)'
_computing_data_reduction 'Bruker SAINT (Bruker, 1997)'
_computing_molecular_graphics 'Bruker SHELXTL (Bruker, 1997)'
_computing_publication_material 'Bruker SHELXTL (Bruker, 1997)'
_computing_structure_refinement 'SHELXL-97 (Sheldrick, 1997)'
_computing_structure_solution 'SHELXS-97 (Sheldrick, 1990)'
_diffrn_ambient_temperature 193(2)
_diffrn_detector_area_resol_mean 8.192
_diffrn_measured_fraction_theta_full 0.999
_diffrn_measured_fraction_theta_max 0.999
_diffrn_measurement_device_type 'Bruker PLATFORM diffractometer/SMART 1000 CCD area detector'
_diffrn_measurement_method '\w scans'
_diffrn_radiation_monochromator graphite
_diffrn_radiation_source 'fine-focus sealed tube'
_diffrn_radiation_type MoK\a
_diffrn_radiation_wavelength 0.71073
_diffrn_reflns_av_R_equivalents 0.0533
_diffrn_reflns_av_sigmaI/netI 0.0453
_diffrn_reflns_limit_h_max 32
_diffrn_reflns_limit_h_min -32
_diffrn_reflns_limit_k_max 7
_diffrn_reflns_limit_k_min -7
_diffrn_reflns_limit_l_max 19
_diffrn_reflns_limit_l_min -19
_diffrn_reflns_number 7844
_diffrn_reflns_theta_full 25.25
_diffrn_reflns_theta_max 25.25
_diffrn_reflns_theta_min 1.65
_diffrn_standards_decay_% 0
_diffrn_standards_interval_time 0
_diffrn_standards_number 0
_exptl_absorpt_coefficient_mu 0.083
_exptl_absorpt_correction_T_max 0.9942
_exptl_absorpt_correction_T_min 0.9764
_exptl_absorpt_correction_type multi-scan
_exptl_absorpt_process_details 'SADABS (Sheldrick, 1996)'
_exptl_crystal_colour orange
_exptl_crystal_density_diffrn 1.224
_exptl_crystal_density_method 'not measured'
_exptl_crystal_description plate
_exptl_crystal_F_000 944
_exptl_crystal_size_max 0.29
_exptl_crystal_size_mid 0.27
_exptl_crystal_size_min 0.07
_refine_diff_density_max 0.239
_refine_diff_density_min -0.246
_refine_diff_density_rms 0.052
_refine_ls_extinction_method none
_refine_ls_goodness_of_fit_ref 1.122
_refine_ls_hydrogen_treatment constr
_refine_ls_matrix_type full
_refine_ls_number_parameters 145
_refine_ls_number_reflns 2160
_refine_ls_number_restraints 0
_refine_ls_restrained_S_all 1.122
_refine_ls_R_factor_all 0.0879
_refine_ls_R_factor_gt 0.0589
_refine_ls_shift/su_max 0.000
_refine_ls_shift/su_mean 0.000
_refine_ls_structure_factor_coef Fsqd
_refine_ls_weighting_details 'calc w=1/[\s^2^(Fo^2^)+(0.0544P)^2^+5.1563P] where P=(Fo^2^+2Fc^2^)/3'
_refine_ls_weighting_scheme calc
_refine_ls_wR_factor_gt 0.1459
_refine_ls_wR_factor_ref 0.1661
_reflns_number_gt 1546
_reflns_number_total 2160
_reflns_threshold_expression I>2\s(I)
_cod_data_source_file jo7014449-File002.cif
_cod_data_source_block vic0606
_cod_depositor_comments
;
The following automatic conversions were performed:
'_symmetry_cell_setting' value 'Monoclinic' changed to 'monoclinic'
according to '/home/saulius/struct/CIF-dictionaries/cif_core.dic'
dictionary named 'cif_core.dic' version 2.4.1 from 2010-06-29.

Automatic conversion script
Id: cif_fix_enum 1527 2010-12-29 10:47:43Z saulius 
;
_cod_original_sg_symbol_H-M 'C 2/c'
_cod_database_code 4023007

loop_
_symmetry_equiv_pos_as_xyz
'x, y, z'
'-x, y, -z+1/2'
'x+1/2, y+1/2, z'
'-x+1/2, y+1/2, -z+1/2'
'-x, -y, -z'
'x, -y, z-1/2'
'-x+1/2, -y+1/2, -z'
'x+1/2, -y+1/2, z-1/2'

loop_
_atom_site_label
_atom_site_type_symbol
_atom_site_fract_x
_atom_site_fract_y
_atom_site_fract_z
_atom_site_U_iso_or_equiv
_atom_site_adp_type
_atom_site_occupancy
_atom_site_symmetry_multiplicity
_atom_site_calc_flag
_atom_site_refinement_flags
O1 O 0.29516(9) 0.4490(4) 0.09513(14) 0.0446(6) Uani 1 1 d .
N11 N 0.37070(10) 0.2278(4) 0.13431(15) 0.0343(6) Uani 1 1 d .
N12 N 0.41279(10) 0.1374(4) 0.11753(15) 0.0346(6) Uani 1 1 d .
N13 N 0.33657(9) 0.4049(4) -0.00189(15) 0.0300(6) Uani 1 1 d .
N14 N 0.37852(9) 0.3260(4) -0.02145(15) 0.0303(6) Uani 1 1 d .
C1 C 0.45803(11) 0.0942(5) 0.01941(17) 0.0271(7) Uani 1 1 d .
C2 C 0.47699(11) 0.2028(5) -0.03819(18) 0.0305(7) Uani 1 1 d .
H2 H 0.4611 0.3422 -0.0647 0.037 Uiso 1 1 calc R
C3 C 0.48142(11) -0.1104(5) 0.05720(19) 0.0316(7) Uani 1 1 d .
H3 H 0.4687 -0.1869 0.0963 0.038 Uiso 1 1 calc R
C11 C 0.41372(11) 0.1940(5) 0.03985(17) 0.0283(7) Uani 1 1 d .
C12 C 0.33159(12) 0.3668(5) 0.07735(19) 0.0319(7) Uani 1 1 d .
C13 C 0.37223(13) 0.1759(6) 0.22326(19) 0.0380(8) Uani 1 1 d .
H13 H 0.3387 0.2387 0.2277 0.046 Uiso 1 1 calc R
C14 C 0.42107(15) 0.2910(6) 0.2921(2) 0.0492(9) Uani 1 1 d .
H14A H 0.4191 0.4544 0.2807 0.059 Uiso 1 1 calc R
H14B H 0.4544 0.2300 0.2891 0.059 Uiso 1 1 calc R
H14C H 0.4213 0.2632 0.3510 0.059 Uiso 1 1 calc R
C15 C 0.37300(15) -0.0770(6) 0.2369(2) 0.0493(9) Uani 1 1 d .
H15A H 0.3409 -0.1448 0.1911 0.059 Uiso 1 1 calc R
H15B H 0.3728 -0.1094 0.2952 0.059 Uiso 1 1 calc R
H15C H 0.4058 -0.1411 0.2332 0.059 Uiso 1 1 calc R
C16 C 0.29745(11) 0.5542(5) -0.06857(19) 0.0325(7) Uani 1 1 d .
H16 H 0.2640 0.5643 -0.0556 0.039 Uiso 1 1 calc R
C17 C 0.28184(13) 0.4536(6) -0.1598(2) 0.0429(8) Uani 1 1 d .
H17A H 0.2664 0.3025 -0.1614 0.051 Uiso 1 1 calc R
H17B H 0.3141 0.4421 -0.1739 0.051 Uiso 1 1 calc R
H17C H 0.2549 0.5511 -0.2034 0.051 Uiso 1 1 calc R
C18 C 0.32122(14) 0.7886(6) -0.0611(2) 0.0495(9) Uani 1 1 d .
H18A H 0.3305 0.8461 -0.0010 0.059 Uiso 1 1 calc R
H18B H 0.2946 0.8894 -0.1035 0.059 Uiso 1 1 calc R
H18C H 0.3540 0.7825 -0.0738 0.059 Uiso 1 1 calc R

loop_
_atom_site_aniso_label
_atom_site_aniso_U_11
_atom_site_aniso_U_22
_atom_site_aniso_U_33
_atom_site_aniso_U_23
_atom_site_aniso_U_13
_atom_site_aniso_U_12
O1 0.0427(13) 0.0586(15) 0.0422(13) 0.0090(11) 0.0270(11) 0.0187(11)
N11 0.0367(14) 0.0455(16) 0.0244(12) 0.0036(12) 0.0158(11) 0.0136(12)
N12 0.0355(14) 0.0435(16) 0.0268(13) 0.0002(11) 0.0144(11) 0.0125(12)
N13 0.0272(12) 0.0380(14) 0.0258(12) 0.0031(11) 0.0116(10) 0.0078(11)
N14 0.0270(12) 0.0377(14) 0.0281(13) 0.0015(11) 0.0127(10) 0.0076(11)
C1 0.0249(14) 0.0339(16) 0.0209(13) -0.0013(12) 0.0072(11) 0.0049(12)
C2 0.0304(15) 0.0307(16) 0.0286(15) 0.0007(13) 0.0094(12) 0.0065(13)
C3 0.0320(15) 0.0366(17) 0.0279(15) 0.0010(13) 0.0133(13) 0.0052(13)
C11 0.0265(14) 0.0330(16) 0.0259(15) -0.0017(13) 0.0106(12) 0.0040(13)
C12 0.0321(16) 0.0367(17) 0.0284(15) -0.0001(13) 0.0136(13) 0.0035(13)
C13 0.0431(18) 0.049(2) 0.0261(15) 0.0050(15) 0.0185(14) 0.0119(15)
C14 0.071(2) 0.049(2) 0.0267(16) -0.0015(16) 0.0177(16) 0.0010(18)
C15 0.059(2) 0.052(2) 0.0403(19) 0.0058(17) 0.0240(17) -0.0027(18)
C16 0.0261(15) 0.0386(18) 0.0335(16) 0.0079(14) 0.0125(13) 0.0084(13)
C17 0.0426(18) 0.048(2) 0.0319(16) 0.0076(15) 0.0075(14) 0.0048(16)
C18 0.048(2) 0.037(2) 0.063(2) 0.0048(17) 0.0202(18) 0.0056(16)

loop_
_atom_type_symbol
_atom_type_description
_atom_type_scat_dispersion_real
_atom_type_scat_dispersion_imag
_atom_type_scat_source
C C 0.0033 0.0016 'International Tables Vol C Tables 4.2.6.8 and 6.1.1.4'
H H 0.0000 0.0000 'International Tables Vol C Tables 4.2.6.8 and 6.1.1.4'
N N 0.0061 0.0033 'International Tables Vol C Tables 4.2.6.8 and 6.1.1.4'
O O 0.0106 0.0060 'International Tables Vol C Tables 4.2.6.8 and 6.1.1.4'

loop_
_geom_angle_atom_site_label_1
_geom_angle_atom_site_label_2
_geom_angle_atom_site_label_3
_geom_angle
_geom_angle_site_symmetry_1
N12 N11 C12 124.4(2) .
N12 N11 C13 114.3(2) .
C12 N11 C13 121.2(2) .
C11 N12 N11 114.9(2) .
N14 N13 C12 124.0(2) .
N14 N13 C16 116.1(2) .
C12 N13 C16 119.8(2) .
C11 N14 N13 115.2(2) .
C3 C1 C2 118.9(3) .
C3 C1 C11 120.5(3) .
C2 C1 C11 120.6(3) .
C3 C2 C1 120.8(3) 5_655
C2 C3 C1 120.3(3) 5_655
N12 C11 N14 127.0(2) .
N12 C11 C1 115.9(2) .
N14 C11 C1 117.1(2) .
O1 C12 N11 122.8(3) .
O1 C12 N13 122.8(3) .
N11 C12 N13 114.4(2) .
N11 C13 C15 110.2(3) .
N11 C13 C14 109.2(3) .
C15 C13 C14 112.1(3) .
N13 C16 C18 109.5(2) .
N13 C16 C17 110.1(2) .
C18 C16 C17 112.7(3) .

loop_
_geom_bond_atom_site_label_1
_geom_bond_atom_site_label_2
_geom_bond_distance
_geom_bond_site_symmetry_2
O1 C12 1.222(3) .
N11 N12 1.368(3) .
N11 C12 1.371(4) .
N11 C13 1.478(4) .
N12 C11 1.329(4) .
N13 N14 1.365(3) .
N13 C12 1.378(4) .
N13 C16 1.476(3) .
N14 C11 1.330(4) .
C1 C3 1.390(4) .
C1 C2 1.393(4) .
C1 C11 1.475(4) .
C2 C3 1.381(4) 5_655
C3 C2 1.381(4) 5_655
C13 C15 1.509(5) .
C13 C14 1.515(5) .
C16 C18 1.508(5) .
C16 C17 1.512(4) .

loop_
_geom_torsion_atom_site_label_1
_geom_torsion_atom_site_label_2
_geom_torsion_atom_site_label_3
_geom_torsion_atom_site_label_4
_geom_torsion
_geom_torsion_site_symmetry_4
C12 N11 N12 C11 0.0(4) .
C13 N11 N12 C11 -176.1(3) .
C12 N13 N14 C11 4.2(4) .
C16 N13 N14 C11 179.2(2) .
C3 C1 C2 C3 -0.4(5) 5_655
C11 C1 C2 C3 179.7(3) 5_655
C2 C1 C3 C2 0.4(5) 5_655
C11 C1 C3 C2 -179.8(3) 5_655
N11 N12 C11 N14 -0.2(4) .
N11 N12 C11 C1 -178.6(2) .
N13 N14 C11 N12 -1.8(4) .
N13 N14 C11 C1 176.6(2) .
C3 C1 C11 N12 26.4(4) .
C2 C1 C11 N12 -153.8(3) .
C3 C1 C11 N14 -152.2(3) .
C2 C1 C11 N14 27.6(4) .
N12 N11 C12 O1 -178.3(3) .
C13 N11 C12 O1 -2.4(5) .
N12 N11 C12 N13 2.1(4) .
C13 N11 C12 N13 178.0(3) .
N14 N13 C12 O1 176.1(3) .
C16 N13 C12 O1 1.2(4) .
N14 N13 C12 N11 -4.3(4) .
C16 N13 C12 N11 -179.2(3) .
N12 N11 C13 C15 -57.3(4) .
C12 N11 C13 C15 126.5(3) .
N12 N11 C13 C14 66.2(3) .
C12 N11 C13 C14 -110.0(3) .
N14 N13 C16 C18 -78.2(3) .
C12 N13 C16 C18 97.0(3) .
N14 N13 C16 C17 46.2(3) .
C12 N13 C16 C17 -138.6(3) .
